data_7040295
loop_
_publ_author_name
'Hagiwara, Hiroaki'
'Tanaka, Tomoko'
'Hora, Shiori'

_publ_section_title
;
 Synthesis, structure, and spin crossover above room temperature of a
 mononuclear and related dinuclear double helicate iron(ii) complexes.
;
_journal_issue 43
_journal_name_full 'Dalton transactions (Cambridge, England : 2003)'
_journal_page_first 17132
_journal_page_last 17140
_journal_paper_doi 10.1039/c6dt02766k
_journal_volume 45
_journal_year 2016
_chemical_formula_sum 'C22 H26 F12 Fe N10 P2'
_chemical_formula_weight 776.32
_space_group_crystal_system monoclinic
_space_group_IT_number 14
_space_group_name_Hall '-P 2yab'
_space_group_name_H-M_alt 'P 1 21/a 1'
_symmetry_cell_setting monoclinic
_symmetry_space_group_name_Hall '-P 2yab'
_symmetry_space_group_name_H-M 'P 1 21/a 1'
_atom_sites_solution_hydrogens geom
_audit_creation_method SHELXL-2014/6
_audit_update_record
;
2016-08-09 deposited with the CCDC.
2016-08-12 downloaded from the CCDC.
;
_cell_angle_alpha 90
_cell_angle_beta 119.722(2)
_cell_angle_gamma 90
_cell_formula_units_Z 4
_cell_length_a 12.647(3)
_cell_length_b 22.117(4)
_cell_length_c 12.703(4)
_cell_measurement_reflns_used 5392
_cell_measurement_temperature 448.1500
_cell_measurement_theta_max 27.4769
_cell_measurement_theta_min 3.2214
_cell_volume 3085.7(13)
_computing_cell_refinement 'CrystalClear (Rigaku/MSC Inc., 2006)'
_computing_data_collection 'CrystalClear (Rigaku/MSC Inc., 2006)'
_computing_data_reduction 'CrystalClear (Rigaku/MSC Inc., 2006)'
_computing_molecular_graphics 'Yadokari-XG 2009 (Wakita Nemoto et al., 2009)'
_computing_publication_material 'Yadokari-XG 2009 (Wakita,Nemoto et al., 2009)'
_computing_structure_refinement 'SHELXL-2014/6 (Sheldrick, 2014)'
_computing_structure_solution 'SIR97 (Altomare, et al., 1999)'
_diffrn_ambient_temperature 448(2)
_diffrn_detector_area_resol_mean 14.7059
_diffrn_measured_fraction_theta_full 0.996
_diffrn_measured_fraction_theta_max 0.994
_diffrn_measurement_device_type 'Rigaku/MSC Mercury CCD'
_diffrn_measurement_method dtprofit.ref
_diffrn_radiation_monochromator 'Graphite Monochromator'
_diffrn_radiation_source 'Rotating Anode'
_diffrn_radiation_type MoK\a
_diffrn_radiation_wavelength 0.7107
_diffrn_reflns_av_R_equivalents 0.0365
_diffrn_reflns_av_unetI/netI 0.0414
_diffrn_reflns_Laue_measured_fraction_full 0.996
_diffrn_reflns_Laue_measured_fraction_max 0.994
_diffrn_reflns_limit_h_max 16
_diffrn_reflns_limit_h_min -13
_diffrn_reflns_limit_k_max 28
_diffrn_reflns_limit_k_min -18
_diffrn_reflns_limit_l_max 16
_diffrn_reflns_limit_l_min -16
_diffrn_reflns_number 24279
_diffrn_reflns_point_group_measured_fraction_full 0.996
_diffrn_reflns_point_group_measured_fraction_max 0.994
_diffrn_reflns_theta_full 25.241
_diffrn_reflns_theta_max 27.499
_diffrn_reflns_theta_min 3.221
_exptl_absorpt_coefficient_mu 0.699
_exptl_absorpt_correction_T_max 0.8579
_exptl_absorpt_correction_T_min 0.8039
_exptl_absorpt_correction_type numerical
_exptl_absorpt_process_details 'NUMABS (Rigaku, 1999)'
_exptl_crystal_colour 'dark red'
_exptl_crystal_density_diffrn 1.671
_exptl_crystal_description block
_exptl_crystal_F_000 1568
_exptl_crystal_preparation ', Magnetic properties'
_exptl_crystal_recrystallization_method 'Re-crystallisation from solvent: Methanol/acetonitrile'
_exptl_crystal_size_max 0.390
_exptl_crystal_size_mid 0.320
_exptl_crystal_size_min 0.140
_refine_diff_density_max 0.673
_refine_diff_density_min -0.465
_refine_diff_density_rms 0.075
_refine_ls_extinction_method none
_refine_ls_goodness_of_fit_ref 1.434
_refine_ls_hydrogen_treatment constr
_refine_ls_matrix_type full
_refine_ls_number_parameters 427
_refine_ls_number_reflns 7069
_refine_ls_number_restraints 0
_refine_ls_restrained_S_all 1.434
_refine_ls_R_factor_all 0.1291
_refine_ls_R_factor_gt 0.0930
_refine_ls_shift/su_max 0.000
_refine_ls_shift/su_mean 0.000
_refine_ls_structure_factor_coef Fsqd
_refine_ls_weighting_details 'w=1/[\s^2^(Fo^2^)+(0.0700P)^2^+1.1659P] where P=(Fo^2^+2Fc^2^)/3'
_refine_ls_weighting_scheme calc
_refine_ls_wR_factor_gt 0.2253
_refine_ls_wR_factor_ref 0.2449
_reflns_Friedel_coverage 0.000
_reflns_number_gt 4600
_reflns_number_total 7069
_reflns_threshold_expression 'I > 2\s(I)'
_cod_data_source_file c6dt02766k2.cif
_cod_data_source_block Mononuclear_1_448K
_cod_depositor_comments
;
The following automatic conversions were performed:

'_exptl_absorpt_correction_type' value 'Numerical' changed to
'numerical' according to
/usr/data/users/saulius/crontab/automatic-downloads/rss-feeds/RSC/lib/dictionaries/cif_core.dic
dictionary named 'cif_core.dic' version 2.4.2 from 2011-04-26.

Automatic conversion script
Id: cif_fix_values 4268 2015-11-12 08:31:59Z antanas 

 Adding full bibliography for 7040294--7040296.cif.
;
_cod_original_cell_volume 3085.8(13)
_cod_original_sg_symbol_H-M 'P 21/a'
_cod_database_code 7040295
_shelx_space_group_comment
;
The symmetry employed for this shelxl refinement is uniquely defined
by the following loop, which should always be used as a source of
symmetry information in preference to the above space-group names.
They are only intended as comments.
;
_shelx_estimated_absorpt_t_min 0.772
_shelx_estimated_absorpt_t_max 0.908
_shelxl_version_number 2014/6

loop_
_space_group_symop_operation_xyz
'x, y, z'
'-x+1/2, y+1/2, -z'
'-x, -y, -z'
'x-1/2, -y-1/2, z'

loop_
_atom_site_label
_atom_site_type_symbol
_atom_site_fract_x
_atom_site_fract_y
_atom_site_fract_z
_atom_site_U_iso_or_equiv
_atom_site_adp_type
_atom_site_occupancy
_atom_site_site_symmetry_order
_atom_site_calc_flag
_atom_site_refinement_flags_posn
_atom_site_refinement_flags_adp
C1 C 0.1790(5) 0.3467(3) 0.0127(5) 0.0888(16) Uani 1 1 d . .
H1 H 0.2320 0.3214 0.0025 0.107 Uiso 1 1 calc R U
C2 C 0.0551(6) 0.3386(3) -0.0620(6) 0.105(2) Uani 1 1 d . .
H2 H 0.0249 0.3090 -0.1219 0.126 Uiso 1 1 calc R U
C3 C -0.0204(6) 0.3750(4) -0.0448(7) 0.116(3) Uani 1 1 d . .
H3 H -0.1041 0.3689 -0.0895 0.140 Uiso 1 1 calc R U
C4 C 0.0250(5) 0.4205(3) 0.0374(6) 0.0979(19) Uani 1 1 d . .
H4 H -0.0274 0.4468 0.0463 0.118 Uiso 1 1 calc R U
C5 C 0.1505(4) 0.4277(2) 0.1083(4) 0.0719(13) Uani 1 1 d . .
C6 C 0.2007(5) 0.4785(3) 0.1972(5) 0.0815(15) Uani 1 1 d . .
H6 H 0.2240 0.4627 0.2771 0.098 Uiso 1 1 calc R U
H5 H 0.1365 0.5078 0.1768 0.098 Uiso 1 1 calc R U
C7 C 0.3105(5) 0.5112(2) 0.2039(5) 0.0811(15) Uani 1 1 d . .
H8 H 0.2942 0.5211 0.1228 0.097 Uiso 1 1 calc R U
H7 H 0.3252 0.5486 0.2490 0.097 Uiso 1 1 calc R U
C8 C 0.5154(5) 0.4933(2) 0.3512(5) 0.0774(14) Uani 1 1 d . .
H9 H 0.5209 0.5333 0.3757 0.093 Uiso 1 1 calc R U
C9 C 0.6176(4) 0.4525(2) 0.4115(4) 0.0685(12) Uani 1 1 d . .
C10 C 0.7363(5) 0.4575(3) 0.5006(5) 0.0821(15) Uani 1 1 d . .
H10 H 0.7767 0.4920 0.5434 0.098 Uiso 1 1 calc R U
C11 C 0.9063(5) 0.3803(3) 0.5974(6) 0.111(2) Uani 1 1 d . .
H11 H 0.9567 0.4141 0.6412 0.167 Uiso 1 1 calc R U
H12 H 0.9393 0.3609 0.5524 0.167 Uiso 1 1 calc R U
H13 H 0.9039 0.3520 0.6534 0.167 Uiso 1 1 calc R U
C12 C 0.4194(6) 0.4217(3) 0.0108(6) 0.1013(19) Uani 1 1 d . .
H14 H 0.3719 0.4520 0.0171 0.122 Uiso 1 1 calc R U
C13 C 0.4457(8) 0.4252(4) -0.0815(7) 0.126(3) Uani 1 1 d . .
H15 H 0.4176 0.4574 -0.1357 0.151 Uiso 1 1 calc R U
C14 C 0.5126(8) 0.3812(4) -0.0919(9) 0.131(3) Uani 1 1 d . .
H16 H 0.5313 0.3825 -0.1540 0.157 Uiso 1 1 calc R U
C15 C 0.5529(7) 0.3349(4) -0.0119(7) 0.114(2) Uani 1 1 d . .
H17 H 0.6002 0.3046 -0.0185 0.137 Uiso 1 1 calc R U
C16 C 0.5243(5) 0.3325(3) 0.0788(6) 0.0851(16) Uani 1 1 d . .
C17 C 0.5656(6) 0.2807(3) 0.1678(6) 0.0993(19) Uani 1 1 d . .
H18 H 0.6088 0.2518 0.1456 0.119 Uiso 1 1 calc R U
H19 H 0.6226 0.2961 0.2477 0.119 Uiso 1 1 calc R U
C18 C 0.4662(6) 0.2487(3) 0.1745(6) 0.104(2) Uani 1 1 d . .
H21 H 0.4003 0.2405 0.0932 0.125 Uiso 1 1 calc R U
H20 H 0.4961 0.2103 0.2155 0.125 Uiso 1 1 calc R U
C19 C 0.3881(5) 0.2602(3) 0.3106(6) 0.0890(17) Uani 1 1 d . .
H22 H 0.3909 0.2184 0.3201 0.107 Uiso 1 1 calc R U
C20 C 0.3478(5) 0.2983(2) 0.3748(5) 0.0757(14) Uani 1 1 d . .
C21 C 0.3010(5) 0.2905(3) 0.4490(6) 0.0882(17) Uani 1 1 d . .
H23 H 0.2817 0.2539 0.4714 0.106 Uiso 1 1 calc R U
C22 C 0.2414(7) 0.3638(4) 0.5643(7) 0.130(3) Uani 1 1 d . .
H24 H 0.1692 0.3412 0.5448 0.195 Uiso 1 1 calc R U
H25 H 0.2226 0.4062 0.5536 0.195 Uiso 1 1 calc R U
H26 H 0.3021 0.3562 0.6470 0.195 Uiso 1 1 calc R U
F1 F 0.1013(4) 0.2398(3) 0.5819(4) 0.173(2) Uani 1 1 d . .
F2 F 0.2138(5) 0.1996(4) 0.8495(5) 0.213(3) Uani 1 1 d . .
F3 F 0.0344(4) 0.2236(3) 0.7133(6) 0.201(3) Uani 1 1 d . .
F4 F 0.1777(7) 0.2892(3) 0.7527(7) 0.227(3) Uani 1 1 d . .
F5 F 0.2815(4) 0.2223(4) 0.7244(6) 0.221(3) Uani 1 1 d . .
F6 F 0.1327(11) 0.1566(3) 0.6764(8) 0.329(6) Uani 1 1 d . .
F7 F 0.3737(13) 0.0998(4) 0.1754(12) 0.339(6) Uani 1 1 d . .
F8 F 0.3928(11) 0.0135(5) 0.3513(10) 0.364(8) Uani 1 1 d . .
F9 F 0.2421(7) 0.0493(5) 0.2209(9) 0.282(4) Uani 1 1 d . .
F10 F 0.3725(11) 0.1056(4) 0.3248(11) 0.324(6) Uani 1 1 d . .
F11 F 0.5016(6) 0.0420(6) 0.2905(8) 0.315(5) Uani 1 1 d . .
F12 F 0.3474(11) 0.0132(6) 0.1560(10) 0.348(7) Uani 1 1 d . .
Fe1 Fe 0.41411(6) 0.37967(3) 0.23182(6) 0.0638(3) Uani 1 1 d . .
N1 N 0.2259(4) 0.38897(19) 0.0984(4) 0.0738(11) Uani 1 1 d . .
N2 N 0.4180(4) 0.47235(18) 0.2637(4) 0.0702(10) Uani 1 1 d . .
N3 N 0.5973(3) 0.39436(17) 0.3734(4) 0.0665(10) Uani 1 1 d . .
N4 N 0.6986(4) 0.3626(2) 0.4370(4) 0.0793(12) Uani 1 1 d . .
N5 N 0.7812(4) 0.4019(2) 0.5126(4) 0.0786(11) Uani 1 1 d . .
N6 N 0.4589(4) 0.3768(2) 0.0927(4) 0.0794(12) Uani 1 1 d . .
N7 N 0.4201(4) 0.28493(19) 0.2400(4) 0.0784(12) Uani 1 1 d . .
N8 N 0.3585(3) 0.35850(18) 0.3638(4) 0.0690(10) Uani 1 1 d . .
N9 N 0.3230(4) 0.38712(19) 0.4315(4) 0.0769(11) Uani 1 1 d . .
N10 N 0.2881(4) 0.3451(2) 0.4836(4) 0.0851(13) Uani 1 1 d . .
P1 P 0.15806(15) 0.21916(9) 0.71738(18) 0.0977(6) Uani 1 1 d . .
P2 P 0.37640(18) 0.05261(10) 0.2563(2) 0.1093(6) Uani 1 1 d . .

loop_
_atom_site_aniso_label
_atom_site_aniso_U_11
_atom_site_aniso_U_22
_atom_site_aniso_U_33
_atom_site_aniso_U_23
_atom_site_aniso_U_13
_atom_site_aniso_U_12
C1 0.092(4) 0.084(4) 0.073(4) -0.014(3) 0.028(3) -0.016(3)
C2 0.098(4) 0.097(5) 0.076(4) 0.000(3) 0.011(3) -0.019(4)
C3 0.071(4) 0.118(6) 0.113(6) 0.022(5) 0.010(4) -0.018(4)
C4 0.069(3) 0.112(5) 0.098(5) 0.028(4) 0.031(3) 0.011(3)
C5 0.066(3) 0.085(4) 0.062(3) 0.012(3) 0.030(2) 0.005(2)
C6 0.082(3) 0.085(4) 0.072(3) 0.001(3) 0.034(3) 0.021(3)
C7 0.087(3) 0.060(3) 0.082(4) -0.005(3) 0.031(3) 0.013(2)
C8 0.090(3) 0.055(3) 0.085(4) -0.014(3) 0.042(3) -0.009(2)
C9 0.073(3) 0.062(3) 0.067(3) -0.007(2) 0.032(2) -0.009(2)
C10 0.087(3) 0.084(4) 0.069(3) -0.011(3) 0.034(3) -0.018(3)
C11 0.074(3) 0.127(6) 0.100(5) 0.021(4) 0.019(3) 0.016(3)
C12 0.111(5) 0.090(5) 0.099(5) 0.008(4) 0.050(4) 0.004(3)
C13 0.161(7) 0.116(6) 0.116(6) 0.017(5) 0.079(6) -0.006(5)
C14 0.146(7) 0.142(8) 0.134(7) -0.009(6) 0.092(6) -0.008(6)
C15 0.119(5) 0.117(6) 0.116(6) -0.015(5) 0.065(5) 0.012(4)
C16 0.067(3) 0.091(4) 0.088(4) -0.014(3) 0.030(3) 0.002(3)
C17 0.095(4) 0.091(4) 0.099(5) -0.012(4) 0.037(4) 0.030(3)
C18 0.132(5) 0.057(3) 0.109(5) -0.006(3) 0.048(4) 0.018(3)
C19 0.095(4) 0.052(3) 0.092(4) 0.004(3) 0.026(3) -0.006(3)
C20 0.077(3) 0.058(3) 0.070(3) 0.000(2) 0.020(3) -0.013(2)
C21 0.090(4) 0.071(4) 0.090(4) 0.021(3) 0.034(3) -0.013(3)
C22 0.149(7) 0.154(7) 0.117(6) 0.010(5) 0.089(6) -0.003(5)
F1 0.146(4) 0.227(6) 0.101(3) 0.045(4) 0.026(3) -0.033(4)
F2 0.144(4) 0.376(10) 0.123(4) 0.109(5) 0.070(3) 0.073(5)
F3 0.110(3) 0.302(8) 0.189(6) 0.049(5) 0.074(4) 0.023(4)
F4 0.321(9) 0.169(6) 0.244(8) -0.059(5) 0.181(7) -0.053(6)
F5 0.111(3) 0.377(10) 0.189(6) 0.100(6) 0.084(4) 0.072(5)
F6 0.69(2) 0.084(4) 0.294(10) -0.009(5) 0.310(12) -0.031(7)
F7 0.601(19) 0.199(8) 0.442(15) 0.107(10) 0.431(16) 0.078(10)
F8 0.482(15) 0.398(15) 0.385(12) 0.288(12) 0.346(13) 0.266(12)
F9 0.188(6) 0.334(12) 0.371(12) -0.027(10) 0.174(8) -0.049(7)
F10 0.543(17) 0.193(8) 0.454(15) -0.125(9) 0.412(15) -0.092(9)
F11 0.129(5) 0.531(17) 0.297(10) 0.052(11) 0.115(6) 0.089(7)
F12 0.443(15) 0.397(15) 0.314(11) -0.240(11) 0.272(11) -0.220(12)
Fe1 0.0660(4) 0.0461(4) 0.0691(5) -0.0055(3) 0.0256(3) 0.0005(3)
N1 0.071(2) 0.077(3) 0.069(3) -0.014(2) 0.031(2) -0.006(2)
N2 0.080(3) 0.053(2) 0.074(3) -0.0011(19) 0.037(2) 0.0052(18)
N3 0.071(2) 0.058(2) 0.065(2) -0.0009(19) 0.0283(19) 0.0024(18)
N4 0.083(3) 0.074(3) 0.075(3) 0.001(2) 0.035(2) 0.002(2)
N5 0.071(2) 0.088(3) 0.061(3) 0.004(2) 0.021(2) -0.002(2)
N6 0.071(2) 0.073(3) 0.083(3) 0.000(2) 0.030(2) 0.001(2)
N7 0.080(3) 0.053(2) 0.080(3) -0.005(2) 0.023(2) 0.0026(19)
N8 0.071(2) 0.054(2) 0.066(3) 0.0035(19) 0.022(2) -0.0080(18)
N9 0.088(3) 0.068(3) 0.075(3) 0.006(2) 0.040(2) -0.007(2)
N10 0.079(3) 0.089(3) 0.079(3) 0.013(3) 0.032(2) -0.011(2)
P1 0.0851(10) 0.1118(15) 0.0929(13) 0.0217(10) 0.0416(9) 0.0147(9)
P2 0.1144(14) 0.1137(15) 0.1150(16) 0.0032(13) 0.0683(13) 0.0141(11)

loop_
_atom_type_symbol
_atom_type_description
_atom_type_scat_dispersion_real
_atom_type_scat_dispersion_imag
_atom_type_scat_source
C C 0.0033 0.0016 'International Tables Vol C Tables 4.2.6.8 and 6.1.1.4'
H H 0.0000 0.0000 'International Tables Vol C Tables 4.2.6.8 and 6.1.1.4'
N N 0.0061 0.0033 'International Tables Vol C Tables 4.2.6.8 and 6.1.1.4'
F F 0.0171 0.0103 'International Tables Vol C Tables 4.2.6.8 and 6.1.1.4'
P P 0.1023 0.0942 'International Tables Vol C Tables 4.2.6.8 and 6.1.1.4'
Fe Fe 0.3463 0.8444 'International Tables Vol C Tables 4.2.6.8 and 6.1.1.4'

loop_
_geom_angle_atom_site_label_1
_geom_angle_atom_site_label_2
_geom_angle_atom_site_label_3
_geom_angle
N1 C1 C2 123.0(6)
N1 C1 H1 118.5
C2 C1 H1 118.5
C3 C2 C1 117.7(6)
C3 C2 H2 121.1
C1 C2 H2 121.1
C2 C3 C4 120.3(6)
C2 C3 H3 119.8
C4 C3 H3 119.8
C3 C4 C5 119.7(6)
C3 C4 H4 120.2
C5 C4 H4 120.2
N1 C5 C4 120.3(5)
N1 C5 C6 119.9(4)
C4 C5 C6 119.8(5)
C5 C6 C7 115.6(4)
C5 C6 H6 108.4
C7 C6 H6 108.4
C5 C6 H5 108.4
C7 C6 H5 108.4
H6 C6 H5 107.4
N2 C7 C6 109.6(4)
N2 C7 H8 109.8
C6 C7 H8 109.8
N2 C7 H7 109.8
C6 C7 H7 109.8
H8 C7 H7 108.2
N2 C8 C9 117.5(4)
N2 C8 H9 121.2
C9 C8 H9 121.2
N3 C9 C10 108.0(5)
N3 C9 C8 116.3(4)
C10 C9 C8 135.7(5)
N5 C10 C9 104.6(5)
N5 C10 H10 127.7
C9 C10 H10 127.7
N5 C11 H11 109.5
N5 C11 H12 109.5
H11 C11 H12 109.5
N5 C11 H13 109.5
H11 C11 H13 109.5
H12 C11 H13 109.5
N6 C12 C13 123.3(7)
N6 C12 H14 118.3
C13 C12 H14 118.3
C14 C13 C12 118.5(8)
C14 C13 H15 120.7
C12 C13 H15 120.7
C13 C14 C15 119.9(8)
C13 C14 H16 120.1
C15 C14 H16 120.1
C14 C15 C16 120.2(7)
C14 C15 H17 119.9
C16 C15 H17 119.9
N6 C16 C15 121.2(6)
N6 C16 C17 117.4(6)
C15 C16 C17 121.4(6)
C18 C17 C16 114.7(5)
C18 C17 H18 108.6
C16 C17 H18 108.6
C18 C17 H19 108.6
C16 C17 H19 108.6
H18 C17 H19 107.6
N7 C18 C17 111.0(5)
N7 C18 H21 109.4
C17 C18 H21 109.4
N7 C18 H20 109.4
C17 C18 H20 109.4
H21 C18 H20 108.0
N7 C19 C20 118.3(5)
N7 C19 H22 120.8
C20 C19 H22 120.8
C21 C20 N8 107.4(5)
C21 C20 C19 136.5(5)
N8 C20 C19 116.1(5)
N10 C21 C20 106.4(5)
N10 C21 H23 126.8
C20 C21 H23 126.8
N10 C22 H24 109.5
N10 C22 H25 109.5
H24 C22 H25 109.5
N10 C22 H26 109.5
H24 C22 H26 109.5
H25 C22 H26 109.5
N2 Fe1 N7 167.32(18)
N2 Fe1 N6 101.69(17)
N7 Fe1 N6 89.60(18)
N2 Fe1 N3 77.07(15)
N7 Fe1 N3 96.47(15)
N6 Fe1 N3 94.62(16)
N2 Fe1 N1 88.23(16)
N7 Fe1 N1 97.69(16)
N6 Fe1 N1 89.68(17)
N3 Fe1 N1 165.23(16)
N2 Fe1 N8 92.73(16)
N7 Fe1 N8 76.31(18)
N6 Fe1 N8 165.40(16)
N3 Fe1 N8 90.81(15)
N1 Fe1 N8 88.47(16)
C1 N1 C5 118.7(5)
C1 N1 Fe1 116.7(4)
C5 N1 Fe1 123.6(3)
C8 N2 C7 119.3(4)
C8 N2 Fe1 116.6(3)
C7 N2 Fe1 123.4(3)
N4 N3 C9 109.3(4)
N4 N3 Fe1 138.4(3)
C9 N3 Fe1 112.3(3)
N3 N4 N5 105.6(4)
N4 N5 C10 112.5(4)
N4 N5 C11 119.1(5)
C10 N5 C11 128.4(5)
C12 N6 C16 116.9(6)
C12 N6 Fe1 118.4(4)
C16 N6 Fe1 124.7(4)
C19 N7 C18 121.2(5)
C19 N7 Fe1 116.6(4)
C18 N7 Fe1 122.1(4)
N9 N8 C20 108.8(4)
N9 N8 Fe1 138.6(3)
C20 N8 Fe1 112.3(4)
N8 N9 N10 107.1(4)
C21 N10 N9 110.2(5)
C21 N10 C22 130.2(5)
N9 N10 C22 119.6(5)
F6 P1 F5 95.8(6)
F6 P1 F2 91.4(5)
F5 P1 F2 92.7(3)
F6 P1 F3 90.5(5)
F5 P1 F3 173.6(5)
F2 P1 F3 87.9(3)
F6 P1 F1 89.1(4)
F5 P1 F1 87.1(3)
F2 P1 F1 179.5(5)
F3 P1 F1 92.3(3)
F6 P1 F4 175.8(5)
F5 P1 F4 85.9(4)
F2 P1 F4 92.5(4)
F3 P1 F4 87.8(4)
F1 P1 F4 87.0(4)
F8 P2 F12 104.6(8)
F8 P2 F11 88.2(6)
F12 P2 F11 85.8(6)
F8 P2 F7 170.1(9)
F12 P2 F7 84.3(6)
F11 P2 F7 88.1(6)
F8 P2 F10 90.9(6)
F12 P2 F10 159.9(8)
F11 P2 F10 107.8(7)
F7 P2 F10 81.4(6)
F8 P2 F9 83.9(5)
F12 P2 F9 87.3(6)
F11 P2 F9 167.9(7)
F7 P2 F9 101.1(7)
F10 P2 F9 81.6(5)

loop_
_geom_bond_atom_site_label_1
_geom_bond_atom_site_label_2
_geom_bond_distance
C1 N1 1.331(6)
C1 C2 1.384(8)
C1 H1 0.9300
C2 C3 1.347(10)
C2 H2 0.9300
C3 C4 1.355(9)
C3 H3 0.9300
C4 C5 1.392(7)
C4 H4 0.9300
C5 N1 1.334(6)
C5 C6 1.493(7)
C6 C7 1.530(7)
C6 H6 0.9700
C6 H5 0.9700
C7 N2 1.462(6)
C7 H8 0.9700
C7 H7 0.9700
C8 N2 1.269(6)
C8 C9 1.445(7)
C8 H9 0.9300
C9 N3 1.353(6)
C9 C10 1.364(7)
C10 N5 1.332(7)
C10 H10 0.9300
C11 N5 1.484(7)
C11 H11 0.9600
C11 H12 0.9600
C11 H13 0.9600
C12 N6 1.344(7)
C12 C13 1.371(9)
C12 H14 0.9300
C13 C14 1.337(10)
C13 H15 0.9300
C14 C15 1.352(10)
C14 H16 0.9300
C15 C16 1.370(9)
C15 H17 0.9300
C16 N6 1.348(7)
C16 C17 1.509(8)
C17 C18 1.482(8)
C17 H18 0.9700
C17 H19 0.9700
C18 N7 1.468(7)
C18 H21 0.9700
C18 H20 0.9700
C19 N7 1.275(7)
C19 C20 1.431(8)
C19 H22 0.9300
C20 C21 1.350(8)
C20 N8 1.352(6)
C21 N10 1.323(7)
C21 H23 0.9300
C22 N10 1.473(8)
C22 H24 0.9600
C22 H25 0.9600
C22 H26 0.9600
F1 P1 1.569(5)
F2 P1 1.526(5)
F3 P1 1.542(5)
F4 P1 1.597(6)
F5 P1 1.520(5)
F6 P1 1.458(7)
F7 P2 1.453(8)
F8 P2 1.414(7)
F9 P2 1.528(7)
F10 P2 1.476(7)
F11 P2 1.438(6)
F12 P2 1.433(7)
Fe1 N2 2.085(4)
Fe1 N7 2.098(4)
Fe1 N6 2.107(5)
Fe1 N3 2.140(4)
Fe1 N1 2.141(4)
Fe1 N8 2.167(4)
N3 N4 1.327(5)
N4 N5 1.332(6)
N8 N9 1.313(6)
N9 N10 1.336(6)

loop_
_geom_torsion_atom_site_label_1
_geom_torsion_atom_site_label_2
_geom_torsion_atom_site_label_3
_geom_torsion_atom_site_label_4
_geom_torsion
N1 C1 C2 C3 -1.0(10)
C1 C2 C3 C4 4.5(11)
C2 C3 C4 C5 -3.1(11)
C3 C4 C5 N1 -2.1(9)
C3 C4 C5 C6 178.8(6)
N1 C5 C6 C7 42.3(7)
C4 C5 C6 C7 -138.6(5)
C5 C6 C7 N2 -72.4(6)
N2 C8 C9 N3 -3.9(7)
N2 C8 C9 C10 174.9(6)
N3 C9 C10 N5 -0.6(6)
C8 C9 C10 N5 -179.6(6)
N6 C12 C13 C14 0.9(12)
C12 C13 C14 C15 -0.3(13)
C13 C14 C15 C16 0.8(13)
C14 C15 C16 N6 -2.0(11)
C14 C15 C16 C17 178.6(7)
N6 C16 C17 C18 56.4(7)
C15 C16 C17 C18 -124.2(6)
C16 C17 C18 N7 -74.4(7)
N7 C19 C20 C21 175.0(6)
N7 C19 C20 N8 -6.3(8)
N8 C20 C21 N10 -1.8(6)
C19 C20 C21 N10 177.0(6)
C2 C1 N1 C5 -4.1(9)
C2 C1 N1 Fe1 164.8(5)
C4 C5 N1 C1 5.5(8)
C6 C5 N1 C1 -175.4(5)
C4 C5 N1 Fe1 -162.5(4)
C6 C5 N1 Fe1 16.6(7)
C9 C8 N2 C7 177.0(4)
C9 C8 N2 Fe1 6.3(6)
C6 C7 N2 C8 -129.0(5)
C6 C7 N2 Fe1 41.0(6)
C10 C9 N3 N4 1.1(6)
C8 C9 N3 N4 -179.8(4)
C10 C9 N3 Fe1 -179.5(3)
C8 C9 N3 Fe1 -0.4(6)
C9 N3 N4 N5 -1.0(5)
Fe1 N3 N4 N5 179.8(3)
N3 N4 N5 C10 0.6(6)
N3 N4 N5 C11 -179.9(5)
C9 C10 N5 N4 0.0(6)
C9 C10 N5 C11 -179.4(5)
C13 C12 N6 C16 -2.1(9)
C13 C12 N6 Fe1 178.3(6)
C15 C16 N6 C12 2.5(8)
C17 C16 N6 C12 -178.0(5)
C15 C16 N6 Fe1 -177.9(5)
C17 C16 N6 Fe1 1.6(7)
C20 C19 N7 C18 177.9(5)
C20 C19 N7 Fe1 1.9(7)
C17 C18 N7 C19 -142.5(6)
C17 C18 N7 Fe1 33.4(7)
C21 C20 N8 N9 1.8(6)
C19 C20 N8 N9 -177.3(4)
C21 C20 N8 Fe1 -173.8(3)
C19 C20 N8 Fe1 7.1(6)
C20 N8 N9 N10 -1.1(5)
Fe1 N8 N9 N10 172.8(3)
C20 C21 N10 N9 1.2(6)
C20 C21 N10 C22 -180.0(6)
N8 N9 N10 C21 -0.1(6)
N8 N9 N10 C22 -179.1(5)
